data_7249998
loop_
_publ_author_name
'Giordana, Alessia'
'Priola, Emanuele'
'Mahmoudi, Ghodrat'
'Doustkhah, Esmail'
'Gomila, Rosa Maria'
'Zangrando, Ennio'
'Diana, Eliano'
'Operti, Lorenza'
'Frontera, Antonio'

_publ_section_title
;
 Exploring Coinage Bonding Interactions in [Au(CN)&#x2084;]&#x207B;
 Assemblies with Silver and Zinc Complexes: A Structural and Theoretical
 Study
;
_journal_name_full 'Physical Chemistry Chemical Physics'
_journal_paper_doi 10.1039/D4CP04818K
_journal_year 2024
_chemical_formula_moiety '2(Au C4 N4), C36 H24 N6 Zn'
_chemical_formula_sum 'C44 H24 Au2 N14 Zn'
_chemical_formula_weight 1208.07
_space_group_crystal_system triclinic
_space_group_IT_number 2
_space_group_name_Hall '-P 1'
_space_group_name_H-M_alt 'P -1'
_atom_sites_solution_hydrogens geom
_atom_sites_solution_primary heavy
_audit_creation_date 2023-08-02
_audit_creation_method
;
Olex2 1.5-ac5-024
(compiled 2022.04.12 svn.rca3783a0 for Rigaku Oxford Diffraction, GUI svn.r6498)
;
_audit_update_record
;
2024-10-19 deposited with the CCDC.	2025-02-19 downloaded from the CCDC.
;
_cell_angle_alpha 77.701(3)
_cell_angle_beta 79.358(4)
_cell_angle_gamma 83.815(3)
_cell_formula_units_Z 2
_cell_length_a 11.2779(5)
_cell_length_b 11.4229(4)
_cell_length_c 16.8703(7)
_cell_measurement_reflns_used 7289
_cell_measurement_temperature 293
_cell_measurement_theta_max 66.4640
_cell_measurement_theta_min 3.9520
_cell_volume 2081.63(15)
_computing_cell_refinement 'CrysAlisPro 1.171.42.71a (Rigaku OD, 2022)'
_computing_data_collection 'CrysAlisPro 1.171.42.71a (Rigaku OD, 2022)'
_computing_data_reduction 'CrysAlisPro 1.171.42.71a (Rigaku OD, 2022)'
_computing_molecular_graphics 'Olex2 1.5-ac5-024 (Dolomanov et al., 2009)'
_computing_publication_material 'Olex2 1.5-ac5-024 (Dolomanov et al., 2009)'
_computing_structure_refinement 'SHELXL 2018/3 (Sheldrick, 2015)'
_computing_structure_solution 'SHELXS  (Sheldrick, 2008)'
_diffrn_ambient_temperature 293
_diffrn_detector 'CCD plate'
_diffrn_detector_area_resol_mean 5.1990
_diffrn_detector_type AtlasS2
_diffrn_measured_fraction_theta_full 0.995
_diffrn_measured_fraction_theta_max 0.995
_diffrn_measurement_details
;
List of Runs (angles in degrees, time in seconds):

  # Type    Start    End  Width  t~exp~   \w     \q     \k     \f   Frames
#--------------------------------------------------------------------------
  1  \w     15.00 116.00   1.00   10.00    --   42.89  57.00  90.00  101
  2  \w    -24.00  59.00   1.00   10.00    --   42.89 -57.00 -60.00   83
  3  \w    -21.00  53.00   1.00   10.00    --   42.89 -37.00 150.00   74
  4  \w     47.00  73.00   1.00   10.00    --   92.50 -45.00-150.00   26
  5  \w     54.00 123.00   1.00   10.00    --   92.50 -70.00 -57.59   69
  6  \w    136.00 168.00   1.00   10.00    --   92.50  30.00  30.00   32
  7  \w     63.00 116.00   1.00   10.00    --   92.50 -70.00  -8.92   53
  8  \w     28.00  54.00   1.00   10.00    --   92.50 -70.00  -8.92   26
  9  \w     21.00  71.00   1.00   10.00    --   92.50 -61.00   0.00   50
 10  \w     65.00 168.00   1.00   10.00    --   92.50  30.00 -30.00  103
 11  \w     33.00  64.00   1.00   10.00    --   92.50 -70.00 151.63   31
 12  \w     66.00  92.00   1.00   10.00    --   92.50 -70.00 151.63   26
 13  \w     73.00 110.00   1.00   10.00    --   92.50 -45.00 120.00   37
 14  \w     57.00  93.00   1.00   10.00    --   92.50 -70.00 -86.72   36
 15  \w     93.00 118.00   1.00   10.00    --   92.50 -45.00   0.00   25
 16  \w     23.00  49.00   1.00   10.00    --   92.50 -61.00 -30.00   26
 17  \w     13.00  65.00   1.00   10.00    --   92.50 -15.00 -30.00   52
 18  \w     98.00 145.00   1.00   10.00    --   92.50 -15.00 -30.00   47
 19  \w     43.00  75.00   1.00   10.00    --   92.50 -45.00   0.00   32
 20  \w     91.00 121.00   1.00   10.00    --   92.50 -61.00   0.00   30
 21  \w     19.00 122.00   1.00   10.00    --   92.50 -70.00 174.60  103
 22  \w     47.00  98.00   1.00   10.00    --   92.50 -70.00-135.99   51
 23  \w     20.00  45.00   1.00   10.00    --   92.50 -70.00  80.81   25
 24  \w     80.00 106.00   1.00   10.00    --   92.50 -70.00  80.81   26
;
_diffrn_measurement_device 'four-circle diffractometer'
_diffrn_measurement_device_type 'Xcalibur, AtlasS2, Gemini ultra'
_diffrn_measurement_method '\w scans'
_diffrn_orient_matrix_type 'CrysAlisPro convention (1999,Acta A55,543-557)'
_diffrn_orient_matrix_UB_11 -0.1329472000
_diffrn_orient_matrix_UB_12 -0.0319261000
_diffrn_orient_matrix_UB_13 0.0216688000
_diffrn_orient_matrix_UB_21 0.0178594000
_diffrn_orient_matrix_UB_22 -0.0605765000
_diffrn_orient_matrix_UB_23 -0.0750899000
_diffrn_orient_matrix_UB_31 0.0377210000
_diffrn_orient_matrix_UB_32 -0.1202564000
_diffrn_orient_matrix_UB_33 0.0536316000
_diffrn_radiation_monochromator mirror
_diffrn_radiation_probe x-ray
_diffrn_radiation_type 'Cu K\a'
_diffrn_radiation_wavelength 1.54184
_diffrn_reflns_av_R_equivalents 0.0439
_diffrn_reflns_av_unetI/netI 0.0472
_diffrn_reflns_Laue_measured_fraction_full 0.995
_diffrn_reflns_Laue_measured_fraction_max 0.995
_diffrn_reflns_limit_h_max 13
_diffrn_reflns_limit_h_min -12
_diffrn_reflns_limit_k_max 10
_diffrn_reflns_limit_k_min -13
_diffrn_reflns_limit_l_max 20
_diffrn_reflns_limit_l_min -20
_diffrn_reflns_number 16409
_diffrn_reflns_point_group_measured_fraction_full 0.995
_diffrn_reflns_point_group_measured_fraction_max 0.995
_diffrn_reflns_theta_full 66.775
_diffrn_reflns_theta_max 66.775
_diffrn_reflns_theta_min 2.719
_diffrn_source 'fine-focus sealed X-ray tube'
_diffrn_source_type 'Enhance Ultra (Cu) X-ray Source'
_exptl_absorpt_coefficient_mu 14.074
_exptl_absorpt_correction_T_max 1.00000
_exptl_absorpt_correction_T_min 0.81540
_exptl_absorpt_correction_type multi-scan
_exptl_absorpt_process_details
;
CrysAlisPro 1.171.42.71a (Rigaku Oxford Diffraction, 2022)
Empirical absorption correction using spherical harmonics,
implemented in SCALE3 ABSPACK scaling algorithm.
;
_exptl_crystal_colour colourless
_exptl_crystal_colour_primary colourless
_exptl_crystal_density_diffrn 1.927
_exptl_crystal_description prism
_exptl_crystal_F_000 1148
_exptl_crystal_size_max 0.05
_exptl_crystal_size_mid 0.04
_exptl_crystal_size_min 0.03
_refine_diff_density_max 0.906
_refine_diff_density_min -0.804
_refine_diff_density_rms 0.105
_refine_ls_extinction_coef 0.00030(2)
_refine_ls_extinction_expression Fc^*^=kFc[1+0.001xFc^2^\l^3^/sin(2\q)]^-1/4^
_refine_ls_extinction_method 'SHELXL-2018/3 (Sheldrick 2018)'
_refine_ls_goodness_of_fit_ref 1.042
_refine_ls_hydrogen_treatment constr
_refine_ls_matrix_type full
_refine_ls_number_parameters 551
_refine_ls_number_reflns 6837
_refine_ls_number_restraints 0
_refine_ls_restrained_S_all 1.042
_refine_ls_R_factor_all 0.0398
_refine_ls_R_factor_gt 0.0310
_refine_ls_shift/su_max 0.001
_refine_ls_shift/su_mean 0.000
_refine_ls_structure_factor_coef Fsqd
_refine_ls_weighting_details 'w=1/[\s^2^(Fo^2^)+(0.0304P)^2^] where P=(Fo^2^+2Fc^2^)/3'
_refine_ls_weighting_scheme calc
_refine_ls_wR_factor_gt 0.0708
_refine_ls_wR_factor_ref 0.0760
_reflns_Friedel_coverage 0.000
_reflns_number_gt 5795
_reflns_number_total 6837
_reflns_threshold_expression 'I > 2\s(I)'
_cod_data_source_file d4cp04818k2.cif
_cod_data_source_block exp_548_auto
_cod_original_cell_volume 2081.65(14)
_cod_database_code 7249998
_shelx_shelxl_version_number 2018/3
_shelx_space_group_comment
;
The symmetry employed for this shelxl refinement is uniquely defined
by the following loop, which should always be used as a source of
symmetry information in preference to the above space-group names.
They are only intended as comments.
;
_shelx_estimated_absorpt_t_max 0.678
_shelx_estimated_absorpt_t_min 0.540
_olex2_refinement_description
;
1. Fixed Uiso
 At 1.2 times of:
  All C(H) groups
2.a Aromatic/amide H refined with riding coordinates:
 C21(H21), C11(H11), C30(H30), C9(H9), C18(H18), C35(H35), C10(H10), C28(H28),
 C42(H42), C13(H13), C22(H22), C16(H16), C14(H14), C17(H17), C33(H33), C29(H29),
  C34(H34), C40(H40), C41(H41), C37(H37), C38(H38), C23(H23), C25(H25), C26(H26)
;
_olex2_submission_special_instructions 'No special instructions were received'
_oxdiff_exptl_absorpt_empirical_details
;
Empirical correction (ABSPACK) includes:
- Absorption correction using spherical harmonics
- Frame scaling
;
_oxdiff_exptl_absorpt_empirical_full_max 1.325
_oxdiff_exptl_absorpt_empirical_full_min 0.740

loop_
_space_group_symop_operation_xyz
'x, y, z'
'-x, -y, -z'

loop_
_atom_site_label
_atom_site_type_symbol
_atom_site_fract_x
_atom_site_fract_y
_atom_site_fract_z
_atom_site_U_iso_or_equiv
_atom_site_adp_type
_atom_site_occupancy
_atom_site_site_symmetry_order
_atom_site_calc_flag
_atom_site_refinement_flags_posn
_atom_site_refinement_flags_adp
_atom_site_refinement_flags_occupancy
_atom_site_disorder_assembly
_atom_site_disorder_group
Au1 Au 0.18499(2) 0.45540(2) 0.06166(2) 0.04398(9) Uani 1 1 d . . . . .
Au2 Au 0.54062(2) 0.28745(2) 0.50124(2) 0.04575(9) Uani 1 1 d . . . . .
Zn1 Zn -0.00550(6) 0.86689(5) 0.25709(4) 0.03422(16) Uani 1 1 d . . . . .
N9 N 0.1315(4) 0.7189(3) 0.2390(3) 0.0354(9) Uani 1 1 d . . . . .
N11 N 0.1048(4) 0.9636(4) 0.3127(3) 0.0371(9) Uani 1 1 d . . . . .
N10 N 0.0936(4) 0.9291(4) 0.1349(2) 0.0373(10) Uani 1 1 d . . . . .
N13 N -0.1476(4) 1.0089(4) 0.2429(2) 0.0382(10) Uani 1 1 d . . . . .
N14 N -0.1479(4) 0.7773(4) 0.2303(3) 0.0366(9) Uani 1 1 d . . . . .
C19 C 0.1944(5) 0.8572(4) 0.1139(3) 0.0354(11) Uani 1 1 d . . . . .
N12 N -0.0459(4) 0.7896(4) 0.3883(2) 0.0369(10) Uani 1 1 d . . . . .
C32 C 0.1034(4) 0.9198(4) 0.3939(3) 0.0364(11) Uani 1 1 d . . . . .
C31 C 0.0270(4) 0.8242(4) 0.4331(3) 0.0340(11) Uani 1 1 d . . . . .
C20 C 0.2122(5) 0.7445(4) 0.1700(3) 0.0354(11) Uani 1 1 d . . . . .
C15 C 0.2783(5) 0.8892(5) 0.0426(3) 0.0459(13) Uani 1 1 d . . . . .
C21 C 0.1760(5) 1.0521(5) 0.2760(3) 0.0454(13) Uani 1 1 d . . . . .
H21 H 0.179282 1.081433 0.219851 0.054 Uiso 1 1 calc R U . . .
C44 C -0.2501(4) 0.9728(5) 0.2287(3) 0.0358(11) Uani 1 1 d . . . . .
C36 C -0.3544(5) 1.0511(5) 0.2176(3) 0.0462(14) Uani 1 1 d . . . . .
C11 C 0.3275(5) 0.5561(5) 0.2034(4) 0.0456(13) Uani 1 1 d . . . . .
H11 H 0.392615 0.501409 0.192278 0.055 Uiso 1 1 calc R U . . .
C43 C -0.2523(4) 0.8499(4) 0.2238(3) 0.0350(11) Uani 1 1 d . . . . .
C12 C 0.3144(4) 0.6666(4) 0.1486(3) 0.0380(12) Uani 1 1 d . . . . .
N1 N 0.3716(6) 0.5399(5) -0.0975(4) 0.0680(15) Uani 1 1 d . . . . .
N5 N 0.4302(5) 0.3079(5) 0.3410(4) 0.0690(15) Uani 1 1 d . . . . .
C30 C -0.1200(5) 0.7046(5) 0.4242(3) 0.0481(14) Uani 1 1 d . . . . .
H30 H -0.171349 0.682126 0.393667 0.058 Uiso 1 1 calc R U . . .
C27 C 0.0283(5) 0.7731(5) 0.5162(3) 0.0447(13) Uani 1 1 d . . . . .
C9 C 0.1470(5) 0.6144(5) 0.2892(4) 0.0441(13) Uani 1 1 d . . . . .
H9 H 0.091265 0.596069 0.337349 0.053 Uiso 1 1 calc R U . . .
C18 C 0.0750(5) 1.0321(5) 0.0829(3) 0.0465(13) Uani 1 1 d . . . . .
H18 H 0.005971 1.081362 0.095599 0.056 Uiso 1 1 calc R U . . .
C35 C -0.3455(6) 1.1719(6) 0.2208(4) 0.0615(17) Uani 1 1 d . . . . .
H35 H -0.411336 1.227203 0.213563 0.074 Uiso 1 1 calc R U . . .
C10 C 0.2440(5) 0.5299(5) 0.2730(4) 0.0513(15) Uani 1 1 d . . . . .
H10 H 0.250997 0.456854 0.309348 0.062 Uiso 1 1 calc R U . . .
C28 C -0.0492(6) 0.6800(6) 0.5520(4) 0.0616(18) Uani 1 1 d . . . . .
H28 H -0.049377 0.641165 0.606433 0.074 Uiso 1 1 calc R U . . .
C1 C 0.3039(6) 0.5091(5) -0.0402(4) 0.0553(16) Uani 1 1 d . . . . .
C39 C -0.3573(5) 0.8053(5) 0.2113(3) 0.0469(14) Uani 1 1 d . . . . .
C42 C -0.1491(5) 0.6640(5) 0.2246(4) 0.0485(14) Uani 1 1 d . . . . .
H42 H -0.078377 0.614646 0.228222 0.058 Uiso 1 1 calc R U . . .
C13 C 0.3961(5) 0.7019(6) 0.0745(4) 0.0537(15) Uani 1 1 d . . . . .
H13 H 0.462085 0.649711 0.060447 0.064 Uiso 1 1 calc R U . . .
C3 C 0.0681(6) 0.4021(5) 0.1657(4) 0.0557(15) Uani 1 1 d . . . . .
C6 C 0.4389(6) 0.1499(6) 0.5540(4) 0.0581(16) Uani 1 1 d . . . . .
N7 N 0.6547(6) 0.2583(6) 0.6603(4) 0.0775(17) Uani 1 1 d . . . . .
C22 C 0.2462(5) 1.1024(5) 0.3186(4) 0.0523(15) Uani 1 1 d . . . . .
H22 H 0.291358 1.167128 0.291670 0.063 Uiso 1 1 calc R U . . .
C16 C 0.2558(6) 0.9991(6) -0.0088(4) 0.0590(17) Uani 1 1 d . . . . .
H16 H 0.310382 1.024583 -0.056374 0.071 Uiso 1 1 calc R U . . .
N6 N 0.3820(7) 0.0725(6) 0.5811(4) 0.089(2) Uani 1 1 d . . . . .
C14 C 0.3810(6) 0.8083(6) 0.0241(4) 0.0581(16) Uani 1 1 d . . . . .
H14 H 0.437610 0.829748 -0.023101 0.070 Uiso 1 1 calc R U . . .
C5 C 0.4697(6) 0.3024(5) 0.3977(4) 0.0535(15) Uani 1 1 d . . . . .
C17 C 0.1539(6) 1.0689(6) 0.0110(4) 0.0595(17) Uani 1 1 d . . . . .
H17 H 0.137259 1.141277 -0.023878 0.071 Uiso 1 1 calc R U . . .
C33 C -0.1426(6) 1.1236(5) 0.2457(4) 0.0507(14) Uani 1 1 d . . . . .
H33 H -0.071912 1.149051 0.255354 0.061 Uiso 1 1 calc R U . . .
N3 N 0.0053(6) 0.3714(5) 0.2257(4) 0.0753(17) Uani 1 1 d . . . . .
C29 C -0.1240(6) 0.6472(6) 0.5067(4) 0.0604(17) Uani 1 1 d . . . . .
H29 H -0.176843 0.587358 0.530282 0.072 Uiso 1 1 calc R U . . .
N2 N 0.3495(6) 0.2222(6) 0.1084(4) 0.091(2) Uani 1 1 d . . . . .
C34 C -0.2429(7) 1.2082(6) 0.2343(4) 0.0645(18) Uani 1 1 d . . . . .
H34 H -0.237512 1.288256 0.236086 0.077 Uiso 1 1 calc R U . . .
C7 C 0.6129(6) 0.2693(6) 0.6031(4) 0.0574(16) Uani 1 1 d . . . . .
C40 C -0.3547(6) 0.6849(6) 0.2071(4) 0.0629(18) Uani 1 1 d . . . . .
H40 H -0.423497 0.652574 0.200212 0.075 Uiso 1 1 calc R U . . .
C41 C -0.2500(6) 0.6149(6) 0.2134(4) 0.0625(17) Uani 1 1 d . . . . .
H41 H -0.246404 0.534312 0.210222 0.075 Uiso 1 1 calc R U . . .
C4 C 0.0768(6) 0.6026(6) 0.0329(4) 0.0626(17) Uani 1 1 d . . . . .
N8 N 0.6891(8) 0.5108(7) 0.4229(5) 0.112(3) Uani 1 1 d . . . . .
C2 C 0.2908(6) 0.3068(6) 0.0908(4) 0.0587(16) Uani 1 1 d . . . . .
C8 C 0.6380(7) 0.4281(7) 0.4508(4) 0.072(2) Uani 1 1 d . . . . .
C37 C -0.4597(5) 1.0034(7) 0.2052(4) 0.0596(17) Uani 1 1 d . . . . .
H37 H -0.528745 1.054417 0.198516 0.072 Uiso 1 1 calc R U . . .
C38 C -0.4619(5) 0.8883(6) 0.2028(4) 0.0580(16) Uani 1 1 d . . . . .
H38 H -0.532919 0.860515 0.195449 0.070 Uiso 1 1 calc R U . . .
N4 N 0.0176(7) 0.6867(6) 0.0145(5) 0.108(3) Uani 1 1 d . . . . .
C24 C 0.1756(5) 0.9628(5) 0.4397(3) 0.0431(13) Uani 1 1 d . . . . .
C23 C 0.2477(5) 1.0564(5) 0.3989(4) 0.0506(14) Uani 1 1 d . . . . .
H23 H 0.296749 1.086971 0.427137 0.061 Uiso 1 1 calc R U . . .
C25 C 0.1737(6) 0.9067(5) 0.5248(4) 0.0538(15) Uani 1 1 d . . . . .
H25 H 0.221236 0.934322 0.555578 0.065 Uiso 1 1 calc R U . . .
C26 C 0.1049(6) 0.8155(5) 0.5602(4) 0.0555(15) Uani 1 1 d . . . . .
H26 H 0.107223 0.779117 0.614796 0.067 Uiso 1 1 calc R U . . .

loop_
_atom_site_aniso_label
_atom_site_aniso_U_11
_atom_site_aniso_U_22
_atom_site_aniso_U_33
_atom_site_aniso_U_23
_atom_site_aniso_U_13
_atom_site_aniso_U_12
Au1 0.04517(15) 0.03716(14) 0.04955(15) -0.00720(10) -0.01422(11) 0.00558(10)
Au2 0.04245(15) 0.04479(15) 0.05083(16) -0.00681(11) -0.01057(11) -0.00725(10)
Zn1 0.0325(4) 0.0331(3) 0.0363(3) -0.0035(3) -0.0083(3) -0.0006(3)
N9 0.030(2) 0.031(2) 0.045(2) -0.0031(19) -0.0096(19) 0.0002(17)
N11 0.035(2) 0.037(2) 0.037(2) -0.0013(18) -0.0062(18) -0.0079(18)
N10 0.035(2) 0.039(2) 0.036(2) -0.0037(19) -0.0087(19) 0.0022(19)
N13 0.042(3) 0.036(2) 0.034(2) -0.0061(19) -0.0039(19) 0.0015(19)
N14 0.037(2) 0.035(2) 0.041(2) -0.0087(19) -0.0136(19) 0.0018(18)
C19 0.038(3) 0.038(3) 0.030(3) -0.005(2) -0.009(2) 0.003(2)
N12 0.036(2) 0.038(2) 0.036(2) -0.0038(19) -0.0064(19) -0.0084(19)
C32 0.032(3) 0.038(3) 0.036(3) -0.002(2) -0.005(2) -0.002(2)
C31 0.038(3) 0.031(3) 0.032(3) -0.006(2) -0.002(2) -0.001(2)
C20 0.037(3) 0.034(3) 0.037(3) -0.005(2) -0.013(2) -0.003(2)
C15 0.047(3) 0.050(3) 0.038(3) -0.008(3) -0.006(3) 0.009(3)
C21 0.048(3) 0.043(3) 0.042(3) 0.001(2) -0.005(3) -0.011(3)
C44 0.032(3) 0.042(3) 0.027(2) -0.003(2) 0.001(2) 0.005(2)
C36 0.044(3) 0.049(3) 0.035(3) 0.004(3) -0.003(2) 0.015(3)
C11 0.038(3) 0.039(3) 0.064(4) -0.013(3) -0.021(3) 0.011(2)
C43 0.032(3) 0.040(3) 0.030(2) 0.002(2) -0.008(2) -0.003(2)
C12 0.030(3) 0.039(3) 0.047(3) -0.012(2) -0.011(2) 0.007(2)
N1 0.079(4) 0.056(3) 0.063(4) -0.005(3) -0.007(3) 0.001(3)
N5 0.067(4) 0.069(4) 0.070(4) -0.003(3) -0.029(3) 0.011(3)
C30 0.049(3) 0.050(3) 0.043(3) 0.001(3) -0.006(3) -0.018(3)
C27 0.056(4) 0.041(3) 0.037(3) -0.006(2) -0.009(3) -0.003(3)
C9 0.037(3) 0.037(3) 0.054(3) 0.002(3) -0.008(3) -0.002(2)
C18 0.050(3) 0.047(3) 0.038(3) -0.004(3) -0.009(3) 0.009(3)
C35 0.059(4) 0.055(4) 0.062(4) -0.009(3) -0.009(3) 0.027(3)
C10 0.044(3) 0.033(3) 0.073(4) 0.004(3) -0.019(3) -0.001(2)
C28 0.085(5) 0.060(4) 0.037(3) 0.002(3) -0.006(3) -0.025(4)
C1 0.070(5) 0.034(3) 0.059(4) -0.002(3) -0.022(4) 0.011(3)
C39 0.035(3) 0.058(4) 0.042(3) 0.006(3) -0.011(2) -0.003(3)
C42 0.052(4) 0.039(3) 0.060(4) -0.012(3) -0.021(3) 0.002(3)
C13 0.043(3) 0.063(4) 0.051(3) -0.018(3) -0.006(3) 0.019(3)
C3 0.058(4) 0.039(3) 0.070(4) -0.011(3) -0.016(4) 0.005(3)
C6 0.059(4) 0.074(4) 0.048(3) -0.013(3) -0.017(3) -0.018(3)
N7 0.070(4) 0.095(5) 0.077(4) -0.019(4) -0.028(3) -0.017(3)
C22 0.051(4) 0.046(3) 0.061(4) -0.007(3) -0.008(3) -0.019(3)
C16 0.058(4) 0.062(4) 0.040(3) 0.008(3) 0.005(3) 0.010(3)
N6 0.107(5) 0.103(5) 0.064(4) 0.000(3) -0.018(4) -0.063(4)
C14 0.049(4) 0.069(4) 0.044(3) -0.005(3) 0.001(3) 0.019(3)
C5 0.050(4) 0.043(3) 0.065(4) -0.002(3) -0.017(3) 0.003(3)
C17 0.077(5) 0.047(3) 0.040(3) 0.010(3) -0.007(3) 0.014(3)
C33 0.057(4) 0.039(3) 0.055(3) -0.010(3) -0.007(3) 0.001(3)
N3 0.072(4) 0.075(4) 0.071(4) -0.009(3) 0.006(3) -0.009(3)
C29 0.076(5) 0.060(4) 0.040(3) 0.008(3) -0.002(3) -0.029(3)
N2 0.085(5) 0.078(4) 0.077(4) 0.023(4) 0.003(4) 0.034(4)
C34 0.081(5) 0.040(3) 0.069(4) -0.011(3) -0.014(4) 0.013(3)
C7 0.045(4) 0.058(4) 0.072(4) -0.013(3) -0.015(3) -0.006(3)
C40 0.063(4) 0.064(4) 0.069(4) -0.003(3) -0.032(3) -0.028(3)
C41 0.065(4) 0.050(4) 0.081(5) -0.014(3) -0.030(4) -0.011(3)
C4 0.067(4) 0.056(4) 0.067(4) -0.016(3) -0.019(3) 0.006(3)
N8 0.134(7) 0.110(6) 0.098(5) 0.007(4) -0.030(5) -0.077(5)
C2 0.053(4) 0.061(4) 0.051(4) 0.008(3) -0.005(3) 0.002(3)
C8 0.077(5) 0.076(5) 0.066(4) -0.010(4) -0.010(4) -0.035(4)
C37 0.032(3) 0.083(5) 0.052(4) 0.003(3) -0.007(3) 0.018(3)
C38 0.037(3) 0.072(5) 0.060(4) 0.005(3) -0.015(3) -0.003(3)
N4 0.112(6) 0.071(5) 0.134(7) -0.019(5) -0.037(5) 0.056(4)
C24 0.042(3) 0.042(3) 0.050(3) -0.013(3) -0.013(3) -0.006(2)
C23 0.052(4) 0.046(3) 0.059(4) -0.015(3) -0.014(3) -0.011(3)
C25 0.064(4) 0.061(4) 0.044(3) -0.014(3) -0.019(3) -0.011(3)
C26 0.074(4) 0.059(4) 0.039(3) -0.010(3) -0.017(3) -0.012(3)

loop_
_atom_type_symbol
_atom_type_description
_atom_type_scat_dispersion_real
_atom_type_scat_dispersion_imag
_atom_type_scat_source
C C 0.0181 0.0091 'International Tables Vol C Tables 4.2.6.8 and 6.1.1.4'
H H 0.0000 0.0000 'International Tables Vol C Tables 4.2.6.8 and 6.1.1.4'
Au Au -4.4197 7.2980 'International Tables Vol C Tables 4.2.6.8 and 6.1.1.4'
N N 0.0311 0.0180 'International Tables Vol C Tables 4.2.6.8 and 6.1.1.4'
Zn Zn -1.5491 0.6778 'International Tables Vol C Tables 4.2.6.8 and 6.1.1.4'

loop_
_geom_angle_atom_site_label_1
_geom_angle_atom_site_label_2
_geom_angle_atom_site_label_3
_geom_angle
_geom_angle_site_symmetry_1
_geom_angle_site_symmetry_3
_geom_angle_publ_flag
C1 Au1 C3 178.6(3) . . ?
C4 Au1 C1 90.3(3) . . ?
C4 Au1 C3 90.2(3) . . ?
C2 Au1 C1 90.3(2) . . ?
C2 Au1 C3 89.2(2) . . ?
C2 Au1 C4 179.1(3) . . ?
C6 Au2 C5 89.1(2) . . ?
C7 Au2 C6 90.5(2) . . ?
C7 Au2 C5 178.7(3) . . ?
C8 Au2 C6 178.1(3) . . ?
C8 Au2 C5 91.4(3) . . ?
C8 Au2 C7 89.1(3) . . ?
N11 Zn1 N9 95.78(15) . . ?
N10 Zn1 N9 76.49(15) . . ?
N10 Zn1 N11 91.87(15) . . ?
N10 Zn1 N12 161.46(16) . . ?
N13 Zn1 N9 164.84(16) . . ?
N13 Zn1 N11 95.60(16) . . ?
N13 Zn1 N10 93.16(15) . . ?
N13 Zn1 N12 102.03(16) . . ?
N14 Zn1 N9 93.65(15) . . ?
N14 Zn1 N11 165.10(16) . . ?
N14 Zn1 N10 101.55(16) . . ?
N14 Zn1 N13 77.39(16) . . ?
N14 Zn1 N12 92.18(15) . . ?
N12 Zn1 N9 90.39(16) . . ?
N12 Zn1 N11 76.27(15) . . ?
C20 N9 Zn1 113.4(3) . . ?
C9 N9 Zn1 128.4(4) . . ?
C9 N9 C20 118.1(4) . . ?
C32 N11 Zn1 113.4(3) . . ?
C21 N11 Zn1 128.4(4) . . ?
C21 N11 C32 118.0(4) . . ?
C19 N10 Zn1 114.0(3) . . ?
C18 N10 Zn1 128.2(4) . . ?
C18 N10 C19 117.4(4) . . ?
C44 N13 Zn1 113.7(3) . . ?
C33 N13 Zn1 127.3(4) . . ?
C33 N13 C44 118.9(5) . . ?
C43 N14 Zn1 112.9(3) . . ?
C42 N14 Zn1 129.0(4) . . ?
C42 N14 C43 117.9(4) . . ?
N10 C19 C20 116.9(4) . . ?
N10 C19 C15 122.7(5) . . ?
C15 C19 C20 120.4(5) . . ?
C31 N12 Zn1 113.3(3) . . ?
C30 N12 Zn1 127.1(4) . . ?
C30 N12 C31 118.9(4) . . ?
N11 C32 C31 117.8(4) . . ?
N11 C32 C24 122.4(4) . . ?
C24 C32 C31 119.8(4) . . ?
N12 C31 C32 118.1(4) . . ?
N12 C31 C27 122.8(4) . . ?
C27 C31 C32 119.0(5) . . ?
N9 C20 C19 118.4(5) . . ?
N9 C20 C12 123.5(4) . . ?
C12 C20 C19 118.0(5) . . ?
C19 C15 C14 119.5(5) . . ?
C16 C15 C19 117.5(5) . . ?
C16 C15 C14 123.0(5) . . ?
N11 C21 H21 118.7 . . ?
N11 C21 C22 122.5(5) . . ?
C22 C21 H21 118.7 . . ?
N13 C44 C36 123.1(5) . . ?
N13 C44 C43 118.0(4) . . ?
C36 C44 C43 118.9(5) . . ?
C44 C36 C37 118.8(5) . . ?
C35 C36 C44 116.2(6) . . ?
C35 C36 C37 125.0(5) . . ?
C12 C11 H11 120.3 . . ?
C10 C11 H11 120.3 . . ?
C10 C11 C12 119.4(5) . . ?
N14 C43 C44 117.8(4) . . ?
N14 C43 C39 121.1(5) . . ?
C39 C43 C44 121.1(5) . . ?
C20 C12 C13 119.6(5) . . ?
C11 C12 C20 116.7(5) . . ?
C11 C12 C13 123.7(5) . . ?
N12 C30 H30 118.9 . . ?
N12 C30 C29 122.3(5) . . ?
C29 C30 H30 118.9 . . ?
C31 C27 C28 116.8(5) . . ?
C31 C27 C26 120.0(5) . . ?
C28 C27 C26 123.2(5) . . ?
N9 C9 H9 118.6 . . ?
N9 C9 C10 122.9(5) . . ?
C10 C9 H9 118.6 . . ?
N10 C18 H18 118.6 . . ?
N10 C18 C17 122.8(5) . . ?
C17 C18 H18 118.6 . . ?
C36 C35 H35 119.6 . . ?
C34 C35 C36 120.7(6) . . ?
C34 C35 H35 119.6 . . ?
C11 C10 C9 119.4(5) . . ?
C11 C10 H10 120.3 . . ?
C9 C10 H10 120.3 . . ?
C27 C28 H28 120.1 . . ?
C29 C28 C27 119.9(5) . . ?
C29 C28 H28 120.1 . . ?
N1 C1 Au1 179.6(7) . . ?
C43 C39 C38 117.6(5) . . ?
C40 C39 C43 118.8(5) . . ?
C40 C39 C38 123.6(6) . . ?
N14 C42 H42 118.3 . . ?
N14 C42 C41 123.4(6) . . ?
C41 C42 H42 118.3 . . ?
C12 C13 H13 119.0 . . ?
C14 C13 C12 121.9(5) . . ?
C14 C13 H13 119.0 . . ?
N3 C3 Au1 177.8(6) . . ?
N6 C6 Au2 177.9(6) . . ?
C21 C22 H22 120.3 . . ?
C23 C22 C21 119.4(5) . . ?
C23 C22 H22 120.3 . . ?
C15 C16 H16 120.2 . . ?
C17 C16 C15 119.7(6) . . ?
C17 C16 H16 120.2 . . ?
C15 C14 H14 119.8 . . ?
C13 C14 C15 120.5(6) . . ?
C13 C14 H14 119.8 . . ?
N5 C5 Au2 178.4(6) . . ?
C18 C17 H17 120.1 . . ?
C16 C17 C18 119.8(5) . . ?
C16 C17 H17 120.1 . . ?
N13 C33 H33 119.3 . . ?
N13 C33 C34 121.5(6) . . ?
C34 C33 H33 119.3 . . ?
C30 C29 H29 120.4 . . ?
C28 C29 C30 119.2(5) . . ?
C28 C29 H29 120.4 . . ?
C35 C34 C33 119.6(6) . . ?
C35 C34 H34 120.2 . . ?
C33 C34 H34 120.2 . . ?
N7 C7 Au2 179.3(7) . . ?
C39 C40 H40 120.5 . . ?
C41 C40 C39 118.9(5) . . ?
C41 C40 H40 120.5 . . ?
C42 C41 H41 120.1 . . ?
C40 C41 C42 119.8(6) . . ?
C40 C41 H41 120.1 . . ?
N4 C4 Au1 178.0(8) . . ?
N2 C2 Au1 178.9(6) . . ?
N8 C8 Au2 177.1(9) . . ?
C36 C37 H37 119.1 . . ?
C38 C37 C36 121.9(5) . . ?
C38 C37 H37 119.1 . . ?
C39 C38 H38 119.1 . . ?
C37 C38 C39 121.7(6) . . ?
C37 C38 H38 119.1 . . ?
C32 C24 C25 118.8(5) . . ?
C23 C24 C32 117.6(5) . . ?
C23 C24 C25 123.6(5) . . ?
C22 C23 C24 119.9(5) . . ?
C22 C23 H23 120.0 . . ?
C24 C23 H23 120.0 . . ?
C24 C25 H25 119.5 . . ?
C26 C25 C24 121.0(5) . . ?
C26 C25 H25 119.5 . . ?
C27 C26 H26 119.4 . . ?
C25 C26 C27 121.3(5) . . ?
C25 C26 H26 119.4 . . ?

loop_
_geom_bond_atom_site_label_1
_geom_bond_atom_site_label_2
_geom_bond_distance
_geom_bond_site_symmetry_2
_geom_bond_publ_flag
Au1 C1 2.001(7) . ?
Au1 C3 2.013(7) . ?
Au1 C4 1.995(7) . ?
Au1 C2 1.993(7) . ?
Au2 C6 1.998(7) . ?
Au2 C5 2.019(7) . ?
Au2 C7 1.998(7) . ?
Au2 C8 1.991(7) . ?
Zn1 N9 2.195(4) . ?
Zn1 N11 2.195(4) . ?
Zn1 N10 2.168(4) . ?
Zn1 N13 2.162(4) . ?
Zn1 N14 2.156(4) . ?
Zn1 N12 2.183(4) . ?
N9 C20 1.339(6) . ?
N9 C9 1.323(6) . ?
N11 C32 1.352(6) . ?
N11 C21 1.333(6) . ?
N10 C19 1.367(6) . ?
N10 C18 1.330(7) . ?
N13 C44 1.346(6) . ?
N13 C33 1.328(7) . ?
N14 C43 1.373(6) . ?
N14 C42 1.321(7) . ?
C19 C20 1.445(7) . ?
C19 C15 1.394(8) . ?
N12 C31 1.354(6) . ?
N12 C30 1.321(6) . ?
C32 C31 1.434(7) . ?
C32 C24 1.407(7) . ?
C31 C27 1.401(7) . ?
C20 C12 1.418(7) . ?
C15 C16 1.393(8) . ?
C15 C14 1.433(8) . ?
C21 H21 0.9300 . ?
C21 C22 1.399(8) . ?
C44 C36 1.416(7) . ?
C44 C43 1.427(7) . ?
C36 C35 1.408(9) . ?
C36 C37 1.425(9) . ?
C11 H11 0.9300 . ?
C11 C12 1.409(8) . ?
C11 C10 1.362(8) . ?
C43 C39 1.405(7) . ?
C12 C13 1.419(8) . ?
N1 C1 1.132(8) . ?
N5 C5 1.116(8) . ?
C30 H30 0.9300 . ?
C30 C29 1.401(8) . ?
C27 C28 1.411(8) . ?
C27 C26 1.419(8) . ?
C9 H9 0.9300 . ?
C9 C10 1.407(8) . ?
C18 H18 0.9300 . ?
C18 C17 1.380(8) . ?
C35 H35 0.9300 . ?
C35 C34 1.343(9) . ?
C10 H10 0.9300 . ?
C28 H28 0.9300 . ?
C28 C29 1.366(9) . ?
C39 C40 1.389(9) . ?
C39 C38 1.441(8) . ?
C42 H42 0.9300 . ?
C42 C41 1.380(8) . ?
C13 H13 0.9300 . ?
C13 C14 1.340(9) . ?
C3 N3 1.134(8) . ?
C6 N6 1.115(8) . ?
N7 C7 1.127(8) . ?
C22 H22 0.9300 . ?
C22 C23 1.349(8) . ?
C16 H16 0.9300 . ?
C16 C17 1.357(9) . ?
C14 H14 0.9300 . ?
C17 H17 0.9300 . ?
C33 H33 0.9300 . ?
C33 C34 1.420(9) . ?
C29 H29 0.9300 . ?
N2 C2 1.128(8) . ?
C34 H34 0.9300 . ?
C40 H40 0.9300 . ?
C40 C41 1.361(9) . ?
C41 H41 0.9300 . ?
C4 N4 1.130(8) . ?
N8 C8 1.129(8) . ?
C37 H37 0.9300 . ?
C37 C38 1.327(9) . ?
C38 H38 0.9300 . ?
C24 C23 1.394(7) . ?
C24 C25 1.439(8) . ?
C23 H23 0.9300 . ?
C25 H25 0.9300 . ?
C25 C26 1.335(8) . ?
C26 H26 0.9300 . ?

loop_
_geom_torsion_atom_site_label_1
_geom_torsion_atom_site_label_2
_geom_torsion_atom_site_label_3
_geom_torsion_atom_site_label_4
_geom_torsion
_geom_torsion_site_symmetry_1
_geom_torsion_site_symmetry_2
_geom_torsion_site_symmetry_3
_geom_torsion_site_symmetry_4
_geom_torsion_publ_flag
Zn1 N9 C20 C19 -5.3(5) . . . . ?
Zn1 N9 C20 C12 174.8(4) . . . . ?
Zn1 N9 C9 C10 -175.4(4) . . . . ?
Zn1 N11 C32 C31 -3.7(6) . . . . ?
Zn1 N11 C32 C24 174.9(4) . . . . ?
Zn1 N11 C21 C22 -177.0(4) . . . . ?
Zn1 N10 C19 C20 7.7(5) . . . . ?
Zn1 N10 C19 C15 -171.8(4) . . . . ?
Zn1 N10 C18 C17 171.2(5) . . . . ?
Zn1 N13 C44 C36 180.0(4) . . . . ?
Zn1 N13 C44 C43 -0.8(5) . . . . ?
Zn1 N13 C33 C34 179.2(4) . . . . ?
Zn1 N14 C43 C44 4.9(5) . . . . ?
Zn1 N14 C43 C39 -176.3(4) . . . . ?
Zn1 N14 C42 C41 174.6(5) . . . . ?
Zn1 N12 C31 C32 10.8(6) . . . . ?
Zn1 N12 C31 C27 -171.0(4) . . . . ?
Zn1 N12 C30 C29 168.8(5) . . . . ?
N9 C20 C12 C11 1.4(7) . . . . ?
N9 C20 C12 C13 -179.2(5) . . . . ?
N9 C9 C10 C11 1.0(9) . . . . ?
N11 C32 C31 N12 -4.9(7) . . . . ?
N11 C32 C31 C27 176.8(5) . . . . ?
N11 C32 C24 C23 1.9(8) . . . . ?
N11 C32 C24 C25 -176.5(5) . . . . ?
N11 C21 C22 C23 3.7(9) . . . . ?
N10 C19 C20 N9 -1.5(7) . . . . ?
N10 C19 C20 C12 178.3(4) . . . . ?
N10 C19 C15 C16 -0.5(8) . . . . ?
N10 C19 C15 C14 -179.1(5) . . . . ?
N10 C18 C17 C16 -0.5(10) . . . . ?
N13 C44 C36 C35 1.0(8) . . . . ?
N13 C44 C36 C37 -178.3(5) . . . . ?
N13 C44 C43 N14 -2.8(7) . . . . ?
N13 C44 C43 C39 178.3(5) . . . . ?
N13 C33 C34 C35 0.4(10) . . . . ?
N14 C43 C39 C40 1.3(8) . . . . ?
N14 C43 C39 C38 -178.2(5) . . . . ?
N14 C42 C41 C40 0.5(10) . . . . ?
C19 N10 C18 C17 -1.4(8) . . . . ?
C19 C20 C12 C11 -178.4(4) . . . . ?
C19 C20 C12 C13 1.0(7) . . . . ?
C19 C15 C16 C17 -1.4(9) . . . . ?
C19 C15 C14 C13 0.7(9) . . . . ?
N12 C31 C27 C28 1.3(8) . . . . ?
N12 C31 C27 C26 -178.5(5) . . . . ?
N12 C30 C29 C28 0.3(10) . . . . ?
C32 N11 C21 C22 -1.6(8) . . . . ?
C32 C31 C27 C28 179.5(5) . . . . ?
C32 C31 C27 C26 -0.3(8) . . . . ?
C32 C24 C23 C22 0.2(9) . . . . ?
C32 C24 C25 C26 -0.1(9) . . . . ?
C31 N12 C30 C29 -1.4(9) . . . . ?
C31 C32 C24 C23 -179.6(5) . . . . ?
C31 C32 C24 C25 2.0(8) . . . . ?
C31 C27 C28 C29 -2.4(9) . . . . ?
C31 C27 C26 C25 2.2(9) . . . . ?
C20 N9 C9 C10 0.0(8) . . . . ?
C20 C19 C15 C16 -179.9(5) . . . . ?
C20 C19 C15 C14 1.4(8) . . . . ?
C20 C12 C13 C14 1.1(9) . . . . ?
C15 C19 C20 N9 177.9(5) . . . . ?
C15 C19 C20 C12 -2.2(7) . . . . ?
C15 C16 C17 C18 1.8(10) . . . . ?
C21 N11 C32 C31 -179.7(5) . . . . ?
C21 N11 C32 C24 -1.1(8) . . . . ?
C21 C22 C23 C24 -2.8(9) . . . . ?
C44 N13 C33 C34 0.2(8) . . . . ?
C44 C36 C35 C34 -0.4(9) . . . . ?
C44 C36 C37 C38 -0.8(9) . . . . ?
C44 C43 C39 C40 -179.9(5) . . . . ?
C44 C43 C39 C38 0.6(8) . . . . ?
C36 C44 C43 N14 176.5(4) . . . . ?
C36 C44 C43 C39 -2.4(7) . . . . ?
C36 C35 C34 C33 -0.3(10) . . . . ?
C36 C37 C38 C39 -1.1(10) . . . . ?
C11 C12 C13 C14 -179.5(6) . . . . ?
C43 N14 C42 C41 -0.8(9) . . . . ?
C43 C44 C36 C35 -178.3(5) . . . . ?
C43 C44 C36 C37 2.5(7) . . . . ?
C43 C39 C40 C41 -1.6(9) . . . . ?
C43 C39 C38 C37 1.2(9) . . . . ?
C12 C11 C10 C9 -0.8(8) . . . . ?
C12 C13 C14 C15 -2.0(10) . . . . ?
C30 N12 C31 C32 -177.6(5) . . . . ?
C30 N12 C31 C27 0.6(8) . . . . ?
C27 C28 C29 C30 1.7(10) . . . . ?
C9 N9 C20 C19 178.6(4) . . . . ?
C9 N9 C20 C12 -1.2(7) . . . . ?
C18 N10 C19 C20 -178.7(4) . . . . ?
C18 N10 C19 C15 1.8(7) . . . . ?
C35 C36 C37 C38 -180.0(6) . . . . ?
C10 C11 C12 C20 -0.3(7) . . . . ?
C10 C11 C12 C13 -179.7(5) . . . . ?
C28 C27 C26 C25 -177.6(7) . . . . ?
C39 C40 C41 C42 0.7(10) . . . . ?
C42 N14 C43 C44 -179.0(5) . . . . ?
C42 N14 C43 C39 -0.2(7) . . . . ?
C16 C15 C14 C13 -177.8(6) . . . . ?
C14 C15 C16 C17 177.2(6) . . . . ?
C33 N13 C44 C36 -0.9(7) . . . . ?
C33 N13 C44 C43 178.4(5) . . . . ?
C40 C39 C38 C37 -178.4(6) . . . . ?
C37 C36 C35 C34 178.8(6) . . . . ?
C38 C39 C40 C41 178.0(6) . . . . ?
C24 C32 C31 N12 176.5(5) . . . . ?
C24 C32 C31 C27 -1.8(7) . . . . ?
C24 C25 C26 C27 -2.0(10) . . . . ?
C23 C24 C25 C26 -178.4(6) . . . . ?
C25 C24 C23 C22 178.5(6) . . . . ?
C26 C27 C28 C29 177.4(7) . . . . ?
